data_4324786
loop_
_publ_author_name
'Alexander Yu. Makarov'
'Vladimir V. Zhivonitko'
'Arkady G. Makarov'
'Samat B. Zikirin'
'Irina Yu. Bagryanskaya'
'Victor A. Bagryansky'
'Yuri V. Gatilov'
'Irina G. Irtegova'
'Makhmut M. Shakirov'
'Andrey V. Zibarev'

_publ_contact_author_email bagryan@nioch.nsc.ru
_publ_contact_author_name 'Dr. I. Yu. Bagryanskaya'
_publ_section_title
;
 Interaction of 1,3,2,4-Benzodithiadiazines and Their 1-Se Congeners with
 Ph3P and Some Properties of the Iminophosphorane Products
;
_journal_name_full 'Inorganic Chemistry'
_journal_page_first 3017
_journal_page_last 3027
_journal_paper_doi 10.1021/ic102565x
_journal_volume 50
_journal_year 2011
_chemical_formula_moiety 'C24 H16 F3 N2 P S Se'
_chemical_formula_sum 'C24 H16 F3 N2 P S Se'
_chemical_formula_weight 531.38
_chemical_melting_point 438
_chemical_name_systematic
;
 triphenyl[(4,5,7-trifluoro-2\l^4^\s^3^,1,3-benzothiaselenazol-
 2-yl)imino]-\l^5^-phosphane 
;
_space_group_IT_number 15
_symmetry_cell_setting monoclinic
_symmetry_space_group_name_Hall '-C 2yc'
_symmetry_space_group_name_H-M 'C 1 2/c 1'
_atom_sites_solution_hydrogens geom
_atom_sites_solution_primary direct
_atom_sites_solution_secondary difmap
_audit_creation_method SHELXL-97
_cell_angle_alpha 90.00
_cell_angle_beta 98.950(3)
_cell_angle_gamma 90.00
_cell_formula_units_Z 8
_cell_length_a 22.3041(15)
_cell_length_b 9.0226(6)
_cell_length_c 21.9604(15)
_cell_measurement_reflns_used 9998
_cell_measurement_temperature 173(2)
_cell_measurement_theta_max 30.00
_cell_measurement_theta_min 2.42
_cell_volume 4365.5(5)
_computing_cell_refinement 'Bruker SAINT'
_computing_data_collection 'Bruker APEX2'
_computing_data_reduction 'Bruker SAINT'
_computing_structure_refinement 'SHELXL-97 (Sheldrick, 1997)'
_computing_structure_solution 'SHELXS-97 (Sheldrick, 1990)'
_diffrn_ambient_temperature 173(2)
_diffrn_measured_fraction_theta_full 0.973
_diffrn_measured_fraction_theta_max 0.973
_diffrn_measurement_device_type 'Bruker APEX-II CCD'
_diffrn_measurement_method '\f and \w scans'
_diffrn_radiation_monochromator graphite
_diffrn_radiation_source 'fine-focus sealed tube'
_diffrn_radiation_type MoK\a
_diffrn_radiation_wavelength 0.71073
_diffrn_reflns_av_R_equivalents 0.0512
_diffrn_reflns_av_sigmaI/netI 0.0401
_diffrn_reflns_limit_h_max 29
_diffrn_reflns_limit_h_min -31
_diffrn_reflns_limit_k_max 12
_diffrn_reflns_limit_k_min -10
_diffrn_reflns_limit_l_max 28
_diffrn_reflns_limit_l_min -30
_diffrn_reflns_number 21281
_diffrn_reflns_theta_full 30.03
_diffrn_reflns_theta_max 30.03
_diffrn_reflns_theta_min 1.85
_diffrn_standards_number 0
_exptl_absorpt_coefficient_mu 1.930
_exptl_absorpt_correction_T_max 0.7460
_exptl_absorpt_correction_T_min 0.5682
_exptl_absorpt_correction_type empirical
_exptl_crystal_colour red
_exptl_crystal_density_diffrn 1.617
_exptl_crystal_description prism
_exptl_crystal_F_000 2128
_exptl_crystal_recrystallization_method benzene+hexane
_exptl_crystal_size_max 0.30
_exptl_crystal_size_mid 0.30
_exptl_crystal_size_min 0.10
_refine_diff_density_max 0.526
_refine_diff_density_min -0.600
_refine_diff_density_rms 0.087
_refine_ls_extinction_method none
_refine_ls_goodness_of_fit_ref 1.047
_refine_ls_hydrogen_treatment constr
_refine_ls_matrix_type full
_refine_ls_number_parameters 289
_refine_ls_number_reflns 6224
_refine_ls_number_restraints 0
_refine_ls_restrained_S_all 1.047
_refine_ls_R_factor_all 0.0459
_refine_ls_R_factor_gt 0.0364
_refine_ls_shift/su_max 0.001
_refine_ls_shift/su_mean 0.000
_refine_ls_structure_factor_coef Fsqd
_refine_ls_weighting_details 'calc w=1/[\s^2^(Fo^2^)+(0.0447P)^2^+4.6694P] where P=(Fo^2^+2Fc^2^)/3'
_refine_ls_weighting_scheme calc
_refine_ls_wR_factor_gt 0.0934
_refine_ls_wR_factor_ref 0.0992
_reflns_number_gt 5221
_reflns_number_total 6224
_reflns_threshold_expression >2sigma(I)
_cod_data_source_file ic102565x_si_001_4.cif
_cod_data_source_block m428_compound_5a
_cod_database_code 4324786

loop_
_symmetry_equiv_pos_as_xyz
'x, y, z'
'-x, y, -z+1/2'
'x+1/2, y+1/2, z'
'-x+1/2, y+1/2, -z+1/2'
'-x, -y, -z'
'x, -y, z-1/2'
'-x+1/2, -y+1/2, -z'
'x+1/2, -y+1/2, z-1/2'

loop_
_atom_site_label
_atom_site_type_symbol
_atom_site_fract_x
_atom_site_fract_y
_atom_site_fract_z
_atom_site_U_iso_or_equiv
_atom_site_adp_type
_atom_site_occupancy
_atom_site_symmetry_multiplicity
_atom_site_calc_flag
_atom_site_refinement_flags
Se1 Se 0.007823(9) 0.42710(3) 0.097357(10) 0.04240(8) Uani 1 1 d .
P9 P -0.140177(19) 0.59540(5) 0.172351(19) 0.02159(9) Uani 1 1 d .
S2 S -0.067455(19) 0.60950(5) 0.07382(2) 0.02552(10) Uani 1 1 d .
C8 C -0.11971(8) 0.66127(19) 0.25005(8) 0.0252(3) Uani 1 1 d .
N8 N -0.09045(7) 0.66684(17) 0.13471(7) 0.0274(3) Uani 1 1 d .
N3 N -0.11636(7) 0.50626(17) 0.03358(7) 0.0277(3) Uani 1 1 d .
C14 C -0.21468(8) 0.6642(2) 0.14263(8) 0.0263(3) Uani 1 1 d .
F1 F -0.20489(6) 0.31939(15) -0.02422(6) 0.0431(3) Uani 1 1 d .
C20 C -0.14333(8) 0.39704(19) 0.17706(8) 0.0236(3) Uani 1 1 d .
C3A C -0.10698(8) 0.3564(2) 0.03298(8) 0.0268(3) Uani 1 1 d .
C17 C -0.32832(10) 0.7782(3) 0.09640(10) 0.0444(5) Uani 1 1 d .
H17A H -0.3672 0.8176 0.0807 0.053 Uiso 1 1 calc R
C13 C -0.07538(9) 0.7690(2) 0.26276(9) 0.0316(4) Uani 1 1 d .
H13A H -0.0559 0.8067 0.2305 0.038 Uiso 1 1 calc R
C15 C -0.22172(9) 0.7612(2) 0.09297(8) 0.0292(4) Uani 1 1 d .
H15A H -0.1874 0.7884 0.0747 0.035 Uiso 1 1 calc R
C4 C -0.15218(10) 0.2616(2) 0.00408(9) 0.0338(4) Uani 1 1 d .
C25 C -0.18973(9) 0.3156(2) 0.14264(8) 0.0300(4) Uani 1 1 d .
H25A H -0.2216 0.3648 0.1166 0.036 Uiso 1 1 calc R
C9 C -0.14699(11) 0.6033(3) 0.29779(10) 0.0426(5) Uani 1 1 d .
H9A H -0.1766 0.5273 0.2897 0.051 Uiso 1 1 calc R
C7A C -0.05203(10) 0.2922(2) 0.06144(9) 0.0358(4) Uani 1 1 d .
C12 C -0.05918(9) 0.8222(2) 0.32240(9) 0.0369(4) Uani 1 1 d .
H12A H -0.0285 0.8956 0.3309 0.044 Uiso 1 1 calc R
C21 C -0.09623(9) 0.3240(2) 0.21479(9) 0.0328(4) Uani 1 1 d .
H21A H -0.0645 0.3791 0.2384 0.039 Uiso 1 1 calc R
F3 F 0.00751(9) 0.0817(2) 0.08798(9) 0.0807(6) Uani 1 1 d .
C16 C -0.27842(10) 0.8187(2) 0.06981(9) 0.0363(4) Uani 1 1 d .
H16A H -0.2829 0.8854 0.0359 0.044 Uiso 1 1 calc R
C11 C -0.08769(10) 0.7685(3) 0.36921(9) 0.0406(5) Uani 1 1 d .
H11A H -0.0778 0.8079 0.4096 0.049 Uiso 1 1 calc R
C24 C -0.18919(11) 0.1617(2) 0.14658(10) 0.0383(4) Uani 1 1 d .
H24A H -0.2211 0.1058 0.1236 0.046 Uiso 1 1 calc R
C23 C -0.14281(12) 0.0904(2) 0.18345(11) 0.0435(5) Uani 1 1 d .
H23A H -0.1426 -0.0147 0.1857 0.052 Uiso 1 1 calc R
C7 C -0.04614(13) 0.1395(3) 0.06013(11) 0.0524(7) Uani 1 1 d .
C6 C -0.09146(16) 0.0462(3) 0.03177(12) 0.0570(7) Uani 1 1 d .
H6A H -0.0861 -0.0582 0.0315 0.068 Uiso 1 1 calc R
F2 F -0.18965(10) 0.02564(18) -0.02369(8) 0.0705(5) Uani 1 1 d .
C22 C -0.09623(11) 0.1702(2) 0.21746(11) 0.0423(5) Uani 1 1 d .
H22A H -0.0642 0.1197 0.2427 0.051 Uiso 1 1 calc R
C5 C -0.14395(14) 0.1105(2) 0.00433(11) 0.0465(6) Uani 1 1 d .
C19 C -0.26542(10) 0.6243(3) 0.16929(11) 0.0443(5) Uani 1 1 d .
H19A H -0.2612 0.5585 0.2035 0.053 Uiso 1 1 calc R
C10 C -0.13051(12) 0.6574(3) 0.35745(10) 0.0497(6) Uani 1 1 d .
H10A H -0.1488 0.6178 0.3902 0.060 Uiso 1 1 calc R
C18 C -0.32218(10) 0.6816(4) 0.14541(12) 0.0539(7) Uani 1 1 d .
H18A H -0.3568 0.6538 0.1630 0.065 Uiso 1 1 calc R

loop_
_atom_site_aniso_label
_atom_site_aniso_U_11
_atom_site_aniso_U_22
_atom_site_aniso_U_33
_atom_site_aniso_U_23
_atom_site_aniso_U_13
_atom_site_aniso_U_12
Se1 0.02579(11) 0.06130(16) 0.03888(13) 0.00403(10) 0.00118(8) 0.01523(9)
P9 0.0219(2) 0.02192(19) 0.02043(19) -0.00081(15) 0.00158(15) 0.00010(15)
S2 0.02300(19) 0.0278(2) 0.0263(2) 0.00305(16) 0.00529(15) -0.00005(15)
C8 0.0264(8) 0.0253(8) 0.0229(7) -0.0039(6) 0.0012(6) 0.0018(6)
N8 0.0278(7) 0.0281(7) 0.0268(7) -0.0017(6) 0.0056(6) -0.0034(6)
N3 0.0255(7) 0.0255(7) 0.0305(7) 0.0013(6) -0.0004(6) 0.0050(6)
C14 0.0255(8) 0.0273(8) 0.0251(8) -0.0028(6) 0.0011(6) 0.0055(7)
F1 0.0393(6) 0.0484(7) 0.0400(7) -0.0039(5) 0.0007(5) -0.0101(6)
C20 0.0260(8) 0.0236(7) 0.0212(7) -0.0006(6) 0.0041(6) 0.0003(6)
C3A 0.0347(9) 0.0270(8) 0.0202(7) 0.0031(6) 0.0085(6) 0.0061(7)
C17 0.0333(10) 0.0540(13) 0.0432(11) -0.0103(10) -0.0025(8) 0.0215(10)
C13 0.0288(9) 0.0366(10) 0.0283(8) -0.0029(7) 0.0011(7) -0.0045(7)
C15 0.0306(9) 0.0259(8) 0.0293(8) -0.0017(7) -0.0009(7) 0.0013(7)
C4 0.0462(11) 0.0313(9) 0.0258(8) -0.0022(7) 0.0121(8) -0.0019(8)
C25 0.0335(9) 0.0282(8) 0.0267(8) 0.0003(7) -0.0005(7) -0.0042(7)
C9 0.0511(13) 0.0492(12) 0.0287(9) -0.0082(9) 0.0102(9) -0.0188(10)
C7A 0.0428(11) 0.0365(10) 0.0290(9) 0.0060(8) 0.0087(8) 0.0159(9)
C12 0.0345(10) 0.0409(11) 0.0338(10) -0.0106(8) 0.0010(8) -0.0059(8)
C21 0.0309(9) 0.0300(9) 0.0351(9) 0.0019(7) -0.0026(7) 0.0019(7)
F3 0.0967(15) 0.0677(11) 0.0783(12) 0.0257(9) 0.0150(11) 0.0583(11)
C16 0.0405(10) 0.0290(9) 0.0353(10) -0.0039(8) -0.0070(8) 0.0085(8)
C11 0.0437(11) 0.0502(12) 0.0274(9) -0.0162(9) 0.0039(8) -0.0014(10)
C24 0.0485(12) 0.0291(9) 0.0358(10) -0.0025(8) 0.0015(8) -0.0111(9)
C23 0.0582(14) 0.0235(9) 0.0488(12) 0.0025(8) 0.0085(11) -0.0009(9)
C7 0.0728(17) 0.0443(12) 0.0435(12) 0.0151(11) 0.0199(12) 0.0322(13)
C6 0.104(2) 0.0246(10) 0.0505(14) 0.0034(10) 0.0356(15) 0.0104(12)
F2 0.1067(14) 0.0414(8) 0.0683(10) -0.0212(7) 0.0286(10) -0.0282(9)
C22 0.0452(12) 0.0298(10) 0.0493(12) 0.0073(9) -0.0006(9) 0.0073(9)
C5 0.0800(18) 0.0275(9) 0.0370(11) -0.0042(8) 0.0242(11) -0.0063(11)
C19 0.0320(10) 0.0638(14) 0.0390(11) 0.0122(10) 0.0110(8) 0.0106(10)
C10 0.0622(15) 0.0617(15) 0.0281(10) -0.0110(10) 0.0157(10) -0.0183(13)
C18 0.0319(11) 0.0817(19) 0.0509(13) 0.0038(13) 0.0154(10) 0.0163(12)

loop_
_atom_type_symbol
_atom_type_description
_atom_type_scat_dispersion_real
_atom_type_scat_dispersion_imag
_atom_type_scat_source
C C 0.0033 0.0016 'International Tables Vol C Tables 4.2.6.8 and 6.1.1.4'
H H 0.0000 0.0000 'International Tables Vol C Tables 4.2.6.8 and 6.1.1.4'
N N 0.0061 0.0033 'International Tables Vol C Tables 4.2.6.8 and 6.1.1.4'
F F 0.0171 0.0103 'International Tables Vol C Tables 4.2.6.8 and 6.1.1.4'
P P 0.1023 0.0942 'International Tables Vol C Tables 4.2.6.8 and 6.1.1.4'
S S 0.1246 0.1234 'International Tables Vol C Tables 4.2.6.8 and 6.1.1.4'
Se Se -0.0929 2.2259 'International Tables Vol C Tables 4.2.6.8 and 6.1.1.4'

loop_
_geom_angle_atom_site_label_1
_geom_angle_atom_site_label_2
_geom_angle_atom_site_label_3
_geom_angle
C7A Se1 S2 85.71(6)
N8 P9 C20 117.59(8)
N8 P9 C8 105.09(8)
C20 P9 C8 106.35(8)
N8 P9 C14 110.21(8)
C20 P9 C14 108.82(8)
C8 P9 C14 108.32(8)
N8 S2 N3 111.95(8)
N8 S2 Se1 110.82(6)
N3 S2 Se1 96.70(6)
C13 C8 C9 119.59(17)
C13 C8 P9 119.46(14)
C9 C8 P9 120.94(14)
S2 N8 P9 129.53(10)
C3A N3 S2 119.36(12)
C15 C14 C19 119.40(17)
C15 C14 P9 119.19(14)
C19 C14 P9 121.39(15)
C25 C20 C21 119.96(17)
C25 C20 P9 121.84(14)
C21 C20 P9 118.15(14)
N3 C3A C4 120.55(16)
N3 C3A C7A 121.69(18)
C4 C3A C7A 117.76(18)
C18 C17 C16 120.58(19)
C18 C17 H17A 119.7
C16 C17 H17A 119.7
C8 C13 C12 120.40(18)
C8 C13 H13A 119.8
C12 C13 H13A 119.8
C14 C15 C16 120.58(19)
C14 C15 H15A 119.7
C16 C15 H15A 119.7
F1 C4 C5 119.5(2)
F1 C4 C3A 119.32(17)
C5 C4 C3A 121.2(2)
C24 C25 C20 119.64(18)
C24 C25 H25A 120.2
C20 C25 H25A 120.2
C10 C9 C8 119.6(2)
C10 C9 H9A 120.2
C8 C9 H9A 120.2
C7 C7A C3A 118.6(2)
C7 C7A Se1 125.98(18)
C3A C7A Se1 115.44(15)
C11 C12 C13 119.95(19)
C11 C12 H12A 120.0
C13 C12 H12A 120.0
C22 C21 C20 119.42(18)
C22 C21 H21A 120.3
C20 C21 H21A 120.3
C17 C16 C15 119.6(2)
C17 C16 H16A 120.2
C15 C16 H16A 120.2
C12 C11 C10 120.12(18)
C12 C11 H11A 119.9
C10 C11 H11A 119.9
C23 C24 C25 120.21(19)
C23 C24 H24A 119.9
C25 C24 H24A 119.9
C24 C23 C22 120.64(19)
C24 C23 H23A 119.7
C22 C23 H23A 119.7
F3 C7 C7A 116.9(3)
F3 C7 C6 119.9(2)
C7A C7 C6 123.3(2)
C5 C6 C7 117.2(2)
C5 C6 H6A 121.4
C7 C6 H6A 121.4
C23 C22 C21 120.1(2)
C23 C22 H22A 119.9
C21 C22 H22A 119.9
F2 C5 C6 119.9(2)
F2 C5 C4 118.1(3)
C6 C5 C4 122.0(2)
C18 C19 C14 119.6(2)
C18 C19 H19A 120.2
C14 C19 H19A 120.2
C11 C10 C9 120.3(2)
C11 C10 H10A 119.9
C9 C10 H10A 119.9
C17 C18 C19 120.3(2)
C17 C18 H18A 119.9
C19 C18 H18A 119.9

loop_
_geom_bond_atom_site_label_1
_geom_bond_atom_site_label_2
_geom_bond_distance
Se1 C7A 1.887(2)
Se1 S2 2.3505(5)
P9 N8 1.6168(15)
P9 C20 1.7947(18)
P9 C8 1.7974(17)
P9 C14 1.7987(17)
S2 N8 1.5912(15)
S2 N3 1.5933(16)
C8 C13 1.383(3)
C8 C9 1.393(3)
N3 C3A 1.369(2)
C14 C15 1.388(3)
C14 C19 1.400(3)
F1 C4 1.346(3)
C20 C25 1.393(2)
C20 C21 1.398(2)
C3A C4 1.397(3)
C3A C7A 1.411(3)
C17 C18 1.375(4)
C17 C16 1.384(3)
C17 H17A 0.9500
C13 C12 1.389(3)
C13 H13A 0.9500
C15 C16 1.388(3)
C15 H15A 0.9500
C4 C5 1.376(3)
C25 C24 1.391(3)
C25 H25A 0.9500
C9 C10 1.393(3)
C9 H9A 0.9500
C7A C7 1.384(3)
C12 C11 1.378(3)
C12 H12A 0.9500
C21 C22 1.389(3)
C21 H21A 0.9500
F3 C7 1.360(3)
C16 H16A 0.9500
C11 C10 1.381(3)
C11 H11A 0.9500
C24 C23 1.370(3)
C24 H24A 0.9500
C23 C22 1.383(3)
C23 H23A 0.9500
C7 C6 1.387(4)
C6 C5 1.360(4)
C6 H6A 0.9500
F2 C5 1.345(3)
C22 H22A 0.9500
C19 C18 1.392(3)
C19 H19A 0.9500
C10 H10A 0.9500
C18 H18A 0.9500

loop_
_geom_torsion_atom_site_label_1
_geom_torsion_atom_site_label_2
_geom_torsion_atom_site_label_3
_geom_torsion_atom_site_label_4
_geom_torsion
C7A Se1 S2 N8 108.01(8)
C7A Se1 S2 N3 -8.57(8)
N8 P9 C8 C13 8.91(17)
C20 P9 C8 C13 134.30(15)
C14 P9 C8 C13 -108.87(16)
N8 P9 C8 C9 -169.79(17)
C20 P9 C8 C9 -44.40(19)
C14 P9 C8 C9 72.42(19)
N3 S2 N8 P9 24.25(15)
Se1 S2 N8 P9 -82.47(13)
C20 P9 N8 S2 36.45(16)
C8 P9 N8 S2 154.48(12)
C14 P9 N8 S2 -89.03(14)
N8 S2 N3 C3A -105.48(14)
Se1 S2 N3 C3A 10.19(14)
N8 P9 C14 C15 1.66(17)
C20 P9 C14 C15 -128.65(14)
C8 P9 C14 C15 116.13(15)
N8 P9 C14 C19 -177.03(17)
C20 P9 C14 C19 52.65(19)
C8 P9 C14 C19 -62.57(19)
N8 P9 C20 C25 -105.37(16)
C8 P9 C20 C25 137.28(15)
C14 P9 C20 C25 20.79(17)
N8 P9 C20 C21 72.14(16)
C8 P9 C20 C21 -45.21(16)
C14 P9 C20 C21 -161.70(14)
S2 N3 C3A C4 172.48(13)
S2 N3 C3A C7A -7.2(2)
C9 C8 C13 C12 -1.7(3)
P9 C8 C13 C12 179.54(16)
C19 C14 C15 C16 0.1(3)
P9 C14 C15 C16 -178.61(14)
N3 C3A C4 F1 1.1(3)
C7A C3A C4 F1 -179.15(16)
N3 C3A C4 C5 -178.47(17)
C7A C3A C4 C5 1.2(3)
C21 C20 C25 C24 0.7(3)
P9 C20 C25 C24 178.15(15)
C13 C8 C9 C10 1.8(3)
P9 C8 C9 C10 -179.5(2)
N3 C3A C7A C7 178.70(18)
C4 C3A C7A C7 -1.0(3)
N3 C3A C7A Se1 -2.1(2)
C4 C3A C7A Se1 178.15(13)
S2 Se1 C7A C7 -174.30(19)
S2 Se1 C7A C3A 6.61(13)
C8 C13 C12 C11 -0.5(3)
C25 C20 C21 C22 0.1(3)
P9 C20 C21 C22 -177.48(16)
C18 C17 C16 C15 -0.1(3)
C14 C15 C16 C17 -0.3(3)
C13 C12 C11 C10 2.7(4)
C20 C25 C24 C23 -0.9(3)
C25 C24 C23 C22 0.4(4)
C3A C7A C7 F3 179.92(18)
Se1 C7A C7 F3 0.9(3)
C3A C7A C7 C6 0.5(3)
Se1 C7A C7 C6 -178.55(18)
F3 C7 C6 C5 -179.6(2)
C7A C7 C6 C5 -0.2(4)
C24 C23 C22 C21 0.4(4)
C20 C21 C22 C23 -0.6(3)
C7 C6 C5 F2 -179.7(2)
C7 C6 C5 C4 0.4(3)
F1 C4 C5 F2 -0.5(3)
C3A C4 C5 F2 179.15(17)
F1 C4 C5 C6 179.45(19)
C3A C4 C5 C6 -0.9(3)
C15 C14 C19 C18 0.4(3)
P9 C14 C19 C18 179.1(2)
C12 C11 C10 C9 -2.6(4)
C8 C9 C10 C11 0.4(4)
C16 C17 C18 C19 0.6(4)
C14 C19 C18 C17 -0.8(4)
